data_7707223
loop_
_publ_author_name
'Buchner, Magnus R.'
'M\"uller, Matthias'

_publ_section_title
;
 Ethylenediamine complexes of the beryllium halides and pseudo-halides.
;
_journal_issue 21
_journal_name_full 'Dalton transactions (Cambridge, England : 2003)'
_journal_page_first 7246
_journal_page_last 7255
_journal_paper_doi 10.1039/d1dt01154e
_journal_volume 50
_journal_year 2021
_chemical_formula_sum 'C6 H24 Be Br2 N6'
_chemical_formula_weight 349.14
_space_group_crystal_system triclinic
_space_group_IT_number 2
_space_group_name_Hall '-P 1'
_space_group_name_H-M_alt 'P -1'
_atom_sites_solution_hydrogens mixed
_audit_creation_method SHELXL-2014/7
_audit_update_record
;
2021-04-07 deposited with the CCDC.	2021-04-27 downloaded from the CCDC.
;
_cell_angle_alpha 79.817(4)
_cell_angle_beta 83.317(3)
_cell_angle_gamma 89.851(4)
_cell_formula_units_Z 2
_cell_length_a 7.5193(3)
_cell_length_b 7.6801(4)
_cell_length_c 12.6503(5)
_cell_measurement_reflns_used 13078
_cell_measurement_temperature 100(2)
_cell_measurement_theta_max 153.49
_cell_measurement_theta_min 7.15
_cell_volume 714.03(6)
_computing_structure_refinement 'SHELXL-2014/7 (Sheldrick, 2014)'
_diffrn_ambient_temperature 100(2)
_diffrn_detector_area_resol_mean 5.81
_diffrn_measured_fraction_theta_full 0.984
_diffrn_measured_fraction_theta_max 0.958
_diffrn_measurement_device_type 'STOE STADIVARI'
_diffrn_measurement_method 'rotation method, \w scans'
_diffrn_radiation_type CuK\a
_diffrn_radiation_wavelength 1.54178
_diffrn_reflns_av_R_equivalents 0.0151
_diffrn_reflns_av_unetI/netI 0.0126
_diffrn_reflns_Laue_measured_fraction_full 0.984
_diffrn_reflns_Laue_measured_fraction_max 0.958
_diffrn_reflns_limit_h_max 9
_diffrn_reflns_limit_h_min -9
_diffrn_reflns_limit_k_max 6
_diffrn_reflns_limit_k_min -9
_diffrn_reflns_limit_l_max 15
_diffrn_reflns_limit_l_min -15
_diffrn_reflns_number 7894
_diffrn_reflns_point_group_measured_fraction_full 0.984
_diffrn_reflns_point_group_measured_fraction_max 0.958
_diffrn_reflns_theta_full 67.679
_diffrn_reflns_theta_max 76.561
_diffrn_reflns_theta_min 3.575
_diffrn_source 'GeniX 3D HF Cu'
_exptl_absorpt_coefficient_mu 7.061
_exptl_absorpt_correction_type multi-scan
_exptl_crystal_colour colorless
_exptl_crystal_density_diffrn 1.624
_exptl_crystal_description block
_exptl_crystal_F_000 352
_exptl_crystal_size_max 0.06
_exptl_crystal_size_mid 0.05
_exptl_crystal_size_min 0.045
_exptl_transmission_factor_max 0.7404
_exptl_transmission_factor_min 0.1309
_refine_diff_density_max 0.511
_refine_diff_density_min -0.531
_refine_diff_density_rms 0.072
_refine_ls_extinction_coef 0.00114(19)
_refine_ls_extinction_expression Fc^*^=kFc[1+0.001xFc^2^\l^3^/sin(2\q)]^-1/4^
_refine_ls_extinction_method 'SHELXL-2014/7 (Sheldrick 2014'
_refine_ls_goodness_of_fit_ref 1.067
_refine_ls_hydrogen_treatment mixed
_refine_ls_matrix_type full
_refine_ls_number_parameters 153
_refine_ls_number_reflns 2883
_refine_ls_number_restraints 0
_refine_ls_restrained_S_all 1.067
_refine_ls_R_factor_all 0.0238
_refine_ls_R_factor_gt 0.0215
_refine_ls_shift/su_max 0.001
_refine_ls_shift/su_mean 0.000
_refine_ls_structure_factor_coef Fsqd
_refine_ls_weighting_details 'w=1/[\s^2^(Fo^2^)+(0.0341P)^2^+0.4703P] where P=(Fo^2^+2Fc^2^)/3'
_refine_ls_weighting_scheme calc
_refine_ls_wR_factor_gt 0.0543
_refine_ls_wR_factor_ref 0.0556
_reflns_Friedel_coverage 0.000
_reflns_number_gt 2683
_reflns_number_total 2883
_reflns_threshold_expression 'I > 2\s(I)'
_cod_data_source_file d1dt01154e2.cif
_cod_data_source_block 4
_cod_depositor_comments 'Adding full bibliography for 7707219--7707225.cif.'
_cod_database_code 7707223
_shelx_shelxl_version_number 2014/7
_shelx_space_group_comment
;
The symmetry employed for this shelxl refinement is uniquely defined
by the following loop, which should always be used as a source of
symmetry information in preference to the above space-group names.
They are only intended as comments.
;

loop_
_space_group_symop_operation_xyz
'x, y, z'
'-x, -y, -z'

loop_
_atom_site_label
_atom_site_type_symbol
_atom_site_fract_x
_atom_site_fract_y
_atom_site_fract_z
_atom_site_U_iso_or_equiv
_atom_site_adp_type
_atom_site_occupancy
_atom_site_site_symmetry_order
_atom_site_calc_flag
_atom_site_refinement_flags_posn
_atom_site_refinement_flags_adp
_atom_site_refinement_flags_occupancy
_atom_site_disorder_assembly
_atom_site_disorder_group
Br1 Br 0.71815(2) 0.80417(2) 0.44154(2) 0.01561(8) Uani 1 1 d . . . . .
Br2 Br -0.20515(2) 0.39079(3) 0.90014(2) 0.01647(8) Uani 1 1 d . . . . .
N1 N 0.3657(2) 0.6070(2) 0.61793(13) 0.0151(3) Uani 1 1 d . . . . .
H1C H 0.4711 0.6573 0.5837 0.018 Uiso 1 1 calc R U . . .
H1D H 0.3718 0.4875 0.6230 0.018 Uiso 1 1 calc R U . . .
N2 N 0.0874(2) 0.6914(2) 0.74319(13) 0.0155(3) Uani 1 1 d . . . . .
H2C H 0.0255 0.6220 0.8016 0.019 Uiso 1 1 calc R U . . .
H2D H 0.0577 0.8062 0.7438 0.019 Uiso 1 1 calc R U . . .
N3 N 0.4215(2) 0.8614(2) 0.74857(13) 0.0135(3) Uani 1 1 d . . . . .
H3A H 0.3901 0.9427 0.6927 0.016 Uiso 1 1 calc R U . . .
H3B H 0.3773 0.8982 0.8108 0.016 Uiso 1 1 calc R U . . .
N4 N 0.8909(2) 1.0474(3) 0.73349(18) 0.0229(4) Uani 1 1 d . . . . .
N5 N 0.3609(2) 0.5015(2) 0.85126(13) 0.0142(3) Uani 1 1 d . . . . .
H5C H 0.4811 0.4984 0.8546 0.017 Uiso 1 1 calc R U . . .
H5D H 0.3080 0.5306 0.9141 0.017 Uiso 1 1 calc R U . . .
N6 N 0.2295(3) 0.0189(2) 0.92914(15) 0.0198(4) Uani 1 1 d . . . . .
C1 C 0.2122(3) 0.6782(3) 0.55975(16) 0.0201(4) Uani 1 1 d . . . . .
H1A H 0.2039 0.6210 0.4962 0.024 Uiso 1 1 calc R U . . .
H1B H 0.2270 0.8075 0.5348 0.024 Uiso 1 1 calc R U . . .
C2 C 0.0464(3) 0.6366(3) 0.64033(17) 0.0198(4) Uani 1 1 d . . . . .
H2A H -0.0569 0.7028 0.6129 0.024 Uiso 1 1 calc R U . . .
H2B H 0.0170 0.5085 0.6530 0.024 Uiso 1 1 calc R U . . .
C3 C 0.6207(3) 0.8629(3) 0.74222(16) 0.0159(4) Uani 1 1 d . . . . .
H3C H 0.6717 0.8246 0.6745 0.019 Uiso 1 1 calc R U . . .
H3D H 0.6577 0.7777 0.8037 0.019 Uiso 1 1 calc R U . . .
C4 C 0.6941(3) 1.0451(3) 0.74489(18) 0.0193(4) Uani 1 1 d . . . . .
H4A H 0.6525 1.1314 0.6854 0.023 Uiso 1 1 calc R U . . .
H4B H 0.6478 1.0812 0.8142 0.023 Uiso 1 1 calc R U . . .
C5 C 0.2965(3) 0.3221(3) 0.84300(15) 0.0147(4) Uani 1 1 d . . . . .
H5A H 0.3767 0.2763 0.7868 0.018 Uiso 1 1 calc R U . . .
H5B H 0.1752 0.3312 0.8196 0.018 Uiso 1 1 calc R U . . .
C6 C 0.2899(3) 0.1915(3) 0.94846(16) 0.0178(4) Uani 1 1 d . . . . .
H6A H 0.4101 0.1814 0.9734 0.021 Uiso 1 1 calc R U . . .
H6B H 0.2058 0.2322 1.0049 0.021 Uiso 1 1 calc R U . . .
Be1 Be 0.3179(3) 0.6645(3) 0.74533(19) 0.0126(4) Uani 1 1 d . . . . .
H4C H 0.932(4) 1.065(4) 0.665(3) 0.043(9) Uiso 1 1 d . . . . .
H4D H 0.922(4) 1.137(5) 0.757(3) 0.037(8) Uiso 1 1 d . . . . .
H6C H 0.124(4) 0.028(4) 0.913(2) 0.029(7) Uiso 1 1 d . . . . .
H6D H 0.229(3) -0.058(4) 0.985(2) 0.019(6) Uiso 1 1 d . . . . .

loop_
_atom_site_aniso_label
_atom_site_aniso_U_11
_atom_site_aniso_U_22
_atom_site_aniso_U_33
_atom_site_aniso_U_23
_atom_site_aniso_U_13
_atom_site_aniso_U_12
Br1 0.01808(12) 0.01507(12) 0.01304(11) -0.00111(7) -0.00122(7) -0.00087(8)
Br2 0.01779(11) 0.01508(12) 0.01576(11) -0.00182(8) -0.00004(8) -0.00101(7)
N1 0.0184(8) 0.0138(8) 0.0125(7) -0.0024(6) 0.0003(6) -0.0018(6)
N2 0.0168(8) 0.0148(8) 0.0145(8) -0.0019(6) -0.0013(6) 0.0001(6)
N3 0.0140(7) 0.0133(8) 0.0132(7) -0.0026(6) -0.0014(6) -0.0001(6)
N4 0.0163(8) 0.0200(9) 0.0312(10) -0.0029(8) -0.0007(7) -0.0015(7)
N5 0.0166(7) 0.0140(8) 0.0117(7) -0.0017(6) -0.0012(6) 0.0002(6)
N6 0.0235(9) 0.0137(9) 0.0198(9) 0.0000(7) 0.0019(7) -0.0009(7)
C1 0.0273(11) 0.0194(10) 0.0140(9) -0.0007(8) -0.0068(8) 0.0000(8)
C2 0.0201(10) 0.0205(10) 0.0205(10) -0.0049(8) -0.0077(8) 0.0011(8)
C3 0.0148(9) 0.0165(9) 0.0168(9) -0.0043(7) -0.0013(7) 0.0000(7)
C4 0.0170(9) 0.0166(10) 0.0244(10) -0.0029(8) -0.0029(8) -0.0019(7)
C5 0.0177(9) 0.0126(9) 0.0135(9) -0.0020(7) -0.0012(7) 0.0008(7)
C6 0.0241(10) 0.0141(9) 0.0138(9) -0.0010(7) 0.0012(7) 0.0007(7)
Be1 0.0128(10) 0.0131(11) 0.0118(10) -0.0029(9) -0.0005(8) -0.0011(8)

loop_
_atom_type_symbol
_atom_type_description
_atom_type_scat_dispersion_real
_atom_type_scat_dispersion_imag
_atom_type_scat_source
C C 0.0181 0.0091 'International Tables Vol C Tables 4.2.6.8 and 6.1.1.4'
H H 0.0000 0.0000 'International Tables Vol C Tables 4.2.6.8 and 6.1.1.4'
Be Be 0.0038 0.0014 'International Tables Vol C Tables 4.2.6.8 and 6.1.1.4'
N N 0.0311 0.0180 'International Tables Vol C Tables 4.2.6.8 and 6.1.1.4'
Br Br -0.6763 1.2805 'International Tables Vol C Tables 4.2.6.8 and 6.1.1.4'

loop_
_geom_angle_atom_site_label_1
_geom_angle_atom_site_label_2
_geom_angle_atom_site_label_3
_geom_angle
_geom_angle_site_symmetry_1
_geom_angle_site_symmetry_3
_geom_angle_publ_flag
C1 N1 Be1 103.79(14) . . ?
C1 N1 H1C 111.0 . . ?
Be1 N1 H1C 111.0 . . ?
C1 N1 H1D 111.0 . . ?
Be1 N1 H1D 111.0 . . ?
H1C N1 H1D 109.0 . . ?
C2 N2 Be1 105.53(14) . . ?
C2 N2 H2C 110.6 . . ?
Be1 N2 H2C 110.6 . . ?
C2 N2 H2D 110.6 . . ?
Be1 N2 H2D 110.6 . . ?
H2C N2 H2D 108.8 . . ?
C3 N3 Be1 117.17(15) . . ?
C3 N3 H3A 108.0 . . ?
Be1 N3 H3A 108.0 . . ?
C3 N3 H3B 108.0 . . ?
Be1 N3 H3B 108.0 . . ?
H3A N3 H3B 107.2 . . ?
C4 N4 H4C 109(2) . . ?
C4 N4 H4D 106(2) . . ?
H4C N4 H4D 106(3) . . ?
C5 N5 Be1 114.09(14) . . ?
C5 N5 H5C 108.7 . . ?
Be1 N5 H5C 108.7 . . ?
C5 N5 H5D 108.7 . . ?
Be1 N5 H5D 108.7 . . ?
H5C N5 H5D 107.6 . . ?
C6 N6 H6C 109(2) . . ?
C6 N6 H6D 110.7(18) . . ?
H6C N6 H6D 108(3) . . ?
N1 C1 C2 106.03(16) . . ?
N1 C1 H1A 110.5 . . ?
C2 C1 H1A 110.5 . . ?
N1 C1 H1B 110.5 . . ?
C2 C1 H1B 110.5 . . ?
H1A C1 H1B 108.7 . . ?
N2 C2 C1 106.83(16) . . ?
N2 C2 H2A 110.4 . . ?
C1 C2 H2A 110.4 . . ?
N2 C2 H2B 110.4 . . ?
C1 C2 H2B 110.4 . . ?
H2A C2 H2B 108.6 . . ?
N3 C3 C4 111.48(16) . . ?
N3 C3 H3C 109.3 . . ?
C4 C3 H3C 109.3 . . ?
N3 C3 H3D 109.3 . . ?
C4 C3 H3D 109.3 . . ?
H3C C3 H3D 108.0 . . ?
N4 C4 C3 111.15(17) . . ?
N4 C4 H4A 109.4 . . ?
C3 C4 H4A 109.4 . . ?
N4 C4 H4B 109.4 . . ?
C3 C4 H4B 109.4 . . ?
H4A C4 H4B 108.0 . . ?
N5 C5 C6 113.18(15) . . ?
N5 C5 H5A 108.9 . . ?
C6 C5 H5A 108.9 . . ?
N5 C5 H5B 108.9 . . ?
C6 C5 H5B 108.9 . . ?
H5A C5 H5B 107.8 . . ?
N6 C6 C5 107.99(16) . . ?
N6 C6 H6A 110.1 . . ?
C5 C6 H6A 110.1 . . ?
N6 C6 H6B 110.1 . . ?
C5 C6 H6B 110.1 . . ?
H6A C6 H6B 108.4 . . ?
N3 Be1 N5 112.20(15) . . ?
N3 Be1 N1 110.25(15) . . ?
N5 Be1 N1 114.47(15) . . ?
N3 Be1 N2 110.80(15) . . ?
N5 Be1 N2 110.70(15) . . ?
N1 Be1 N2 97.55(14) . . ?

loop_
_geom_bond_atom_site_label_1
_geom_bond_atom_site_label_2
_geom_bond_distance
_geom_bond_site_symmetry_2
_geom_bond_publ_flag
N1 C1 1.491(3) . ?
N1 Be1 1.743(3) . ?
N1 H1C 0.9100 . ?
N1 H1D 0.9100 . ?
N2 C2 1.501(2) . ?
N2 Be1 1.748(3) . ?
N2 H2C 0.9100 . ?
N2 H2D 0.9100 . ?
N3 C3 1.490(2) . ?
N3 Be1 1.712(3) . ?
N3 H3A 0.9100 . ?
N3 H3B 0.9100 . ?
N4 C4 1.470(3) . ?
N4 H4C 0.87(4) . ?
N4 H4D 0.84(4) . ?
N5 C5 1.487(2) . ?
N5 Be1 1.724(3) . ?
N5 H5C 0.9100 . ?
N5 H5D 0.9100 . ?
N6 C6 1.472(3) . ?
N6 H6C 0.84(3) . ?
N6 H6D 0.83(3) . ?
C1 C2 1.512(3) . ?
C1 H1A 0.9900 . ?
C1 H1B 0.9900 . ?
C2 H2A 0.9900 . ?
C2 H2B 0.9900 . ?
C3 C4 1.513(3) . ?
C3 H3C 0.9900 . ?
C3 H3D 0.9900 . ?
C4 H4A 0.9900 . ?
C4 H4B 0.9900 . ?
C5 C6 1.517(3) . ?
C5 H5A 0.9900 . ?
C5 H5B 0.9900 . ?
C6 H6A 0.9900 . ?
C6 H6B 0.9900 . ?
